data_4323372
loop_
_publ_author_name
'Anthea L. Airey'
'Gerhard F. Swiegers'
'Anthony C. Willis'
'S. Bruce Wild'

_publ_contact_author
;
      Dr S. Bruce Wild
      Research School of Chemistry
      Institute of Advanced Studies
      Australian National University
      Canberra, A.C.T.
      Australia    0200
;
_publ_contact_author_email willis@RSC3.anu.edu.au
_publ_contact_author_fax '61 6 249 0750'
_publ_section_title
;
 Self-Assembly of Homochiral Double Helix and Side-by-Side Helix
 Conformers of Double-Stranded Disilver(I)- and Digold(I)-Tetra(tertiary
 phosphine) Helicates
;
_journal_name_full 'Inorganic Chemistry'
_journal_page_first 1588
_journal_page_last 1597
_journal_paper_doi 10.1021/ic9610344
_journal_volume 36
_journal_year 1997
_chemical_formula_moiety 'C62 H70 N2 P4 Pd2 2+, (F6 P -)2'
_chemical_formula_structural
;
[Pd2 (C42 H42 P4) (C10 H14 N)2], (P F6)2
;
_chemical_formula_sum 'C62 H70 F12 N2 P6 Pd2'
_chemical_formula_weight 1469.89
_chemical_name_systematic
;
[SP-4-4-[(R~C~),(R~P~,R~P~)]]-bis[1-[1-dimethylamino)ethyl]-2-phenyl-
C^2^,N](1,1,4,7,10,10-hexaphenyl-1,4,7,10-tetraphosphadecane-
P,P,P,P)dipalladium(II) hexafluorophosphate
;
_space_group_IT_number 4
_symmetry_cell_setting monoclinic
_symmetry_space_group_name_Hall 'P 2yb'
_symmetry_space_group_name_H-M 'P 1 21 1'
_audit_creation_date 97-07-09
_audit_creation_method from_xtal_archive_file_using_CIFIO
_audit_update_record
;
97-07-09  acw edits cif of first compound of IC9610344
;
_cell_angle_alpha 90.0
_cell_angle_beta 103.090(10)
_cell_angle_gamma 90.0
_cell_formula_units_Z 2
_cell_length_a 10.841(3)
_cell_length_b 13.668(2)
_cell_length_c 22.330(3)
_cell_measurement_reflns_used 25
_cell_measurement_temperature 293
_cell_measurement_theta_max 20
_cell_measurement_theta_min 16
_cell_volume 3222.8(11)
_computing_cell_refinement xtal_LATCON
_computing_data_collection
;
Philips PW1100/20 software 1976
;
_computing_data_reduction xtal_DIFDAT_ABSORB_SORTRF_ADDREF
_computing_molecular_graphics xtal
_computing_publication_material xtal_BONDLA_CIFIO
_computing_structure_refinement xtal_CRYLSQ
_computing_structure_solution xtal
_diffrn_ambient_temperature 293
_diffrn_measurement_device 'Philips PW1100/20'
_diffrn_measurement_method '\w--2\q scans'
_diffrn_radiation_monochromator graphite
_diffrn_radiation_source xray_tube
_diffrn_radiation_type 'Mo K\a'
_diffrn_radiation_wavelength 0.71069
_diffrn_reflns_av_R_equivalents .011
_diffrn_reflns_av_sigmaI/netI .036
_diffrn_reflns_limit_h_max 12
_diffrn_reflns_limit_h_min -12
_diffrn_reflns_limit_k_max 16
_diffrn_reflns_limit_k_min -13
_diffrn_reflns_limit_l_max 26
_diffrn_reflns_limit_l_min -21
_diffrn_reflns_number 5914
_diffrn_reflns_reduction_process perpendicular_monochr_Lp
_diffrn_reflns_theta_max 25.03
_diffrn_reflns_theta_min 2.33
_diffrn_standards_decay_% 4
_diffrn_standards_interval_time 180
_diffrn_standards_number 3
_exptl_absorpt_coefficient_mu .79
_exptl_absorpt_correction_T_max .894
_exptl_absorpt_correction_T_min .867
_exptl_absorpt_correction_type analytical
_exptl_crystal_colour colorless
_exptl_crystal_density_diffrn 1.515
_exptl_crystal_density_meas ?
_exptl_crystal_description
;
fragment from cluster
;
_exptl_crystal_F_000 1492
_exptl_crystal_size_max .20
_exptl_crystal_size_mid .18
_exptl_crystal_size_min .17
_refine_diff_density_max .483
_refine_diff_density_min -.346
_refine_ls_abs_structure_details Flack_xabs_refined
_refine_ls_abs_structure_Flack 0.00(4)
_refine_ls_extinction_method none
_refine_ls_goodness_of_fit_all 2.01
_refine_ls_goodness_of_fit_obs 2.043
_refine_ls_hydrogen_treatment noref
_refine_ls_matrix_type full
_refine_ls_number_constraints 0
_refine_ls_number_parameters 757
_refine_ls_number_reflns 4418
_refine_ls_number_restraints 0
_refine_ls_R_factor_all .054
_refine_ls_R_factor_obs .036
_refine_ls_shift/esd_max .014
_refine_ls_shift/esd_mean .002
_refine_ls_structure_factor_coef F
_refine_ls_weighting_details
;
w = 1/[\s^2^(F)] 
where \s^2^(I) = \s^2^(I~diff~) + 0.0004 \\times (total counts)^2^
;
_refine_ls_weighting_scheme calc
_refine_ls_wR_factor_all .039
_refine_ls_wR_factor_obs .034
_reflns_d_resolution_high .84
_reflns_d_resolution_low 8.752
_reflns_limit_h_max 12
_reflns_limit_h_min -12
_reflns_limit_k_max 16
_reflns_limit_k_min 0
_reflns_limit_l_max 26
_reflns_limit_l_min 0
_reflns_number_observed 4418
_reflns_number_total 5941
_reflns_observed_criterion refl_observed_if_Inet_>_3.00_sigma(Inet)
_cod_data_source_file ic9610344_1.cif
_cod_data_source_block gfs8
_cod_depositor_comments
;
The following automatic conversions were performed:

'_exptl_crystal_density_meas' value 'not measured' was changed to '?'
- the value is perceived as not measured.

Automatic conversion script
Id: cif_fix_values 3008 2015-01-20 13:52:24Z robertas 
;
_cod_original_sg_symbol_Hall P_2y1
_cod_original_sg_symbol_H-M 'P 21'
_cod_database_code 4323372

loop_
_symmetry_equiv_pos_as_xyz
+x,+y,+z
-x,1/2+y,-z

loop_
_atom_site_aniso_label
_atom_site_aniso_U_11
_atom_site_aniso_U_22
_atom_site_aniso_U_33
_atom_site_aniso_U_12
_atom_site_aniso_U_13
_atom_site_aniso_U_23
Pd1 .0371(4) .0296(4) .0300(4) -.0011(4) .0062(3) .0019(4)
Pd2 .0493(5) .0350(5) .0302(4) .0014(4) .0119(4) .0035(4)
P1 .0412(18) .0407(17) .0352(16) -.0028(14) .0060(13) .0009(13)
P2 .0432(16) .0301(15) .0317(14) .0015(14) .0113(12) -.0007(13)
P3 .0485(18) .0420(17) .0296(15) .0055(14) .0133(13) .0053(13)
P4 .0499(17) .0465(16) .0347(14) .0012(17) .0104(12) -.0020(16)
C1 .049(7) .046(7) .039(6) -.013(6) -.003(5) .001(6)
C2 .054(7) .037(7) .050(6) -.009(6) .002(5) .001(6)
C3 .058(7) .050(7) .031(6) .002(5) .016(5) .006(5)
C4 .051(6) .049(6) .024(5) -.004(5) .015(5) .003(5)
C5 .064(8) .045(7) .048(7) .002(6) .017(6) .003(6)
C6 .053(7) .054(7) .042(7) .006(6) .017(6) -.010(6)
C11 .040(6) .042(6) .037(6) .004(5) .004(5) -.007(5)
C12 .063(8) .052(8) .048(7) .013(6) .022(6) .009(5)
C13 .086(10) .057(9) .057(8) .028(7) .025(8) -.005(7)
C14 .124(14) .066(10) .050(9) .041(10) .034(9) -.012(7)
C15 .081(10) .077(10) .050(8) .015(8) -.015(7) -.030(7)
C16 .054(8) .070(9) .070(9) -.004(7) .009(7) -.015(7)
C21 .043(6) .065(8) .038(6) -.008(7) .009(5) .007(7)
C22 .059(7) .090(9) .048(7) .006(9) .020(6) .014(9)
C23 .068(9) .126(13) .048(8) .019(9) .025(7) .006(8)
C24 .075(9) .074(9) .087(11) .011(8) .043(8) -.000(8)
C25 .062(8) .052(8) .063(8) .013(6) .013(7) .007(6)
C26 .051(7) .052(8) .045(7) -.009(6) .011(6) -.000(5)
C31 .041(7) .039(6) .029(6) .001(5) .007(5) -.010(5)
C32 .052(7) .046(7) .047(7) .008(6) .015(6) -.009(6)
C33 .055(8) .069(9) .051(7) -.008(7) .025(6) -.011(7)
C34 .038(6) .075(10) .060(7) -.001(7) .009(6) -.027(8)
C35 .060(8) .041(7) .085(9) .008(7) .008(7) -.018(8)
C36 .048(7) .038(7) .061(8) .009(6) .000(6) -.008(6)
C41 .058(8) .039(7) .049(7) .001(6) .028(6) -.000(6)
C42 .068(9) .099(11) .052(8) -.009(8) .006(7) .022(8)
C43 .097(11) .111(12) .054(9) -.027(10) -.009(8) .021(9)
C44 .076(10) .111(12) .057(10) -.026(9) -.011(8) -.009(9)
C45 .048(8) .089(11) .093(10) -.033(7) .015(7) -.012(8)
C46 .071(9) .071(9) .041(7) .006(8) .011(7) -.009(7)
C51 .056(7) .048(7) .021(5) .007(6) .005(5) .006(5)
C52 .044(7) .053(7) .065(8) .004(5) .016(6) -.017(6)
C53 .060(8) .075(10) .053(7) .009(7) .011(6) -.025(7)
C54 .057(8) .070(9) .061(8) -.008(7) -.003(7) .001(7)
C55 .094(10) .060(9) .068(9) .022(8) -.008(8) -.014(8)
C56 .080(9) .054(8) .050(7) .019(7) .006(7) -.011(7)
C61 .051(7) .057(8) .042(6) .007(6) .013(6) .002(5)
C62 .055(7) .062(8) .062(8) .009(6) .018(6) .007(6)
C63 .126(12) .060(9) .038(7) .001(9) .028(8) .006(6)
C64 .131(14) .080(10) .072(10) .025(12) .068(10) .016(10)
C65 .086(11) .147(15) .096(12) -.002(12) .046(10) .039(13)
C66 .064(9) .105(12) .076(9) -.008(8) .033(7) .013(8)
N1 .055(6) .042(6) .042(5) -.008(5) -.003(5) .012(5)
C70 .089(10) .056(9) .080(9) .015(8) -.036(8) .003(8)
C71 .120(10) .041(7) .041(7) -.026(7) .006(7) .014(6)
C72 .066(8) .025(6) .048(7) .017(5) -.004(6) -.005(5)
C73 .062(8) .073(9) .067(8) .012(7) .009(6) -.013(7)
C74 .057(7) .032(6) .032(5) -.011(6) .015(5) -.013(5)
C75 .047(6) .028(6) .032(6) -.011(5) .016(5) .006(5)
C76 .038(6) .045(7) .043(6) -.000(5) .011(5) .007(5)
C77 .038(6) .048(7) .040(6) .001(5) .007(5) .006(5)
C78 .053(7) .051(7) .047(6) -.008(7) -.001(5) -.014(7)
C79 .072(8) .037(6) .039(6) .002(6) -.000(6) -.012(5)
N2 .071(6) .033(6) .051(6) -.006(5) .021(5) .002(5)
C80 .121(12) .055(9) .111(11) -.010(10) .049(10) .002(10)
C81 .158(12) .049(7) .043(7) -.001(10) .033(7) -.002(8)
C82 .091(10) .041(7) .035(7) .019(7) .011(7) -.003(5)
C83 .109(11) .073(9) .044(7) .001(8) -.003(7) -.014(7)
C84 .068(8) .056(7) .035(6) .001(9) .003(5) -.007(7)
C85 .047(7) .038(7) .034(6) .011(5) .008(5) .002(5)
C86 .057(8) .063(9) .062(8) .015(7) .020(6) .002(6)
C87 .064(10) .094(12) .074(10) .005(9) .018(8) -.009(9)
C88 .079(11) .096(14) .084(10) .030(9) .004(8) -.017(9)
C89 .085(11) .050(8) .069(9) .021(8) -.016(8) -.012(7)
P5 .066(2) .0506(19) .064(2) -.012(2) -.0021(17) -.001(2)
F51 .133(7) .173(11) .074(6) .010(7) .023(5) .023(6)
F52 .132(7) .099(7) .119(7) -.067(6) -.026(6) .026(6)
F53 .098(6) .091(6) .125(7) .003(5) -.023(5) .049(6)
F54 .136(7) .155(9) .097(6) .039(7) .047(6) -.011(7)
F55 .100(7) .065(5) .159(9) -.033(5) -.031(6) .019(5)
F56 .138(7) .073(6) .070(5) .022(5) -.017(5) .002(4)
P6 .069(3) .094(3) .066(2) .016(3) -.002(2) .011(3)
F61 .160(11) .143(11) .284(17) .029(9) -.054(11) .058(11)
F62 .095(8) .35(2) .237(13) -.046(9) -.001(8) .181(14)
F63 .227(14) .50(3) .113(9) -.016(17) -.010(9) -.157(14)
F64 .132(9) .093(8) .55(3) .037(9) -.100(13) .028(17)
F65 .121(9) .271(18) .300(18) -.018(10) .079(10) .102(14)
F66 .31(2) .39(3) .147(11) -.041(18) .075(12) -.154(15)

loop_
_atom_site_label
_atom_site_fract_x
_atom_site_fract_y
_atom_site_fract_z
_atom_site_U_iso_or_equiv
_atom_site_thermal_displace_type
_atom_site_calc_flag
_atom_site_calc_attached_atom
Pd1 .51062(7) .00000 .37866(3) .0325(4) Uani ? ?
Pd2 .43501(8) .33436(7) .13115(3) .0377(4) Uani ? ?
P1 .7018(3) .0658(2) .43709(13) .0394(16) Uani ? ?
P2 .4547(2) .1569(2) .35800(11) .0346(14) Uani ? ?
P3 .3710(3) .1862(2) .15243(11) .0393(15) Uani ? ?
P4 .6038(2) .2500(3) .10401(11) .0436(14) Uani ? ?
C1 .7042(10) .1926(8) .4126(5) .046(6) Uani ? ?
C2 .5733(9) .2364(8) .4065(4) .049(6) Uani ? ?
C3 .4525(9) .2013(7) .2804(4) .045(6) Uani ? ?
C4 .3486(9) .1602(8) .2293(4) .040(5) Uani ? ?
C5 .4891(10) .0935(8) .1424(5) .052(7) Uani ? ?
C6 .5463(10) .1250(8) .0900(5) .049(6) Uani ? ?
C11 .7211(9) .0723(7) .5197(4) .040(6) Uani ? ?
C12 .6265(10) .0365(7) .5461(5) .052(7) Uani ? ?
C13 .6403(12) .0425(9) .6083(6) .065(8) Uani ? ?
C14 .7462(16) .0799(10) .6462(6) .077(10) Uani ? ?
C15 .8427(13) .1151(10) .6220(6) .074(9) Uani ? ?
C16 .8288(11) .1134(9) .5572(6) .065(8) Uani ? ?
C21 .8421(9) .0088(10) .4211(4) .049(6) Uani ? ?
C22 .8462(10) .0032(12) .3601(5) .064(7) Uani ? ?
C23 .9374(12) -.0516(11) .3422(5) .079(9) Uani ? ?
C24 1.0309(12) -.0966(10) .3857(7) .074(9) Uani ? ?
C25 1.0316(10) -.0871(8) .4470(5) .059(7) Uani ? ?
C26 .9354(10) -.0346(8) .4637(5) .049(6) Uani ? ?
C31 .3108(9) .1981(8) .3778(4) .036(6) Uani ? ?
C32 .2553(10) .1419(8) .4156(5) .048(6) Uani ? ?
C33 .1542(11) .1752(10) .4370(5) .056(7) Uani ? ?
C34 .1051(9) .2652(11) .4205(5) .058(7) Uani ? ?
C35 .1588(11) .3241(9) .3842(6) .063(7) Uani ? ?
C36 .2607(10) .2909(8) .3608(5) .051(7) Uani ? ?
C41 .2298(10) .1451(8) .0998(5) .046(7) Uani ? ?
C42 .1961(12) .1856(10) .0406(6) .074(8) Uani ? ?
C43 .0952(13) .1515(12) -.0027(6) .091(10) Uani ? ?
C44 .0179(13) .0812(12) .0131(6) .086(10) Uani ? ?
C45 .0474(11) .0402(10) .0689(7) .077(9) Uani ? ?
C46 .1533(12) .0715(10) .1135(5) .062(8) Uani ? ?
C51 .7391(9) .2343(8) .1672(4) .042(6) Uani ? ?
C52 .7548(9) .2895(7) .2188(5) .053(7) Uani ? ?
C53 .8561(11) .2752(9) .2683(5) .063(8) Uani ? ?
C54 .9430(11) .2053(9) .2649(5) .065(8) Uani ? ?
C55 .9306(12) .1498(9) .2132(6) .078(8) Uani ? ?
C56 .8325(12) .1654(9) .1637(5) .062(7) Uani ? ?
C61 .6635(10) .2819(7) .0369(4) .050(6) Uani ? ?
C62 .5782(9) .2876(8) -.0192(5) .059(7) Uani ? ?
C63 .6187(14) .3112(9) -.0714(5) .073(8) Uani ? ?
C64 .7426(16) .3287(12) -.0687(6) .087(10) Uani ? ?
C65 .8282(13) .3236(14) -.0136(7) .106(11) Uani ? ?
C66 .7898(11) .3024(10) .0396(6) .079(9) Uani ? ?
N1 .5480(8) -.1537(7) .3970(4) .048(5) Uani ? ?
C70 .6765(13) -.1855(9) .4292(6) .084(9) Uani ? ?
C71 .4615(12) -.1860(8) .4355(5) .069(7) Uani ? ?
C72 .5080(10) -.2001(7) .3342(5) .049(6) Uani ? ?
C73 .6032(10) -.1859(9) .2956(5) .069(8) Uani ? ?
C74 .3828(9) -.1577(8) .3041(4) .039(5) Uani ? ?
C75 .3566(9) -.0601(7) .3184(4) .035(5) Uani ? ?
C76 .2369(9) -.0253(7) .2913(4) .042(6) Uani ? ?
C77 .1502(9) -.0812(8) .2506(4) .042(6) Uani ? ?
C78 .1789(9) -.1716(9) .2352(4) .052(6) Uani ? ?
C79 .2950(10) -.2123(7) .2621(4) .051(6) Uani ? ?
N2 .4713(9) .4819(6) .1076(4) .051(6) Uani ? ?
C80 .6025(14) .5083(12) .1057(6) .092(10) Uani ? ?
C81 .3922(13) .4975(10) .0441(5) .081(8) Uani ? ?
C82 .4201(12) .5443(8) .1504(5) .056(7) Uani ? ?
C83 .5110(12) .5471(9) .2143(5) .079(8) Uani ? ?
C84 .2950(10) .5014(11) .1552(4) .055(6) Uani ? ?
C85 .2811(10) .4015(8) .1537(4) .040(6) Uani ? ?
C86 .1661(11) .3659(9) .1613(5) .060(8) Uani ? ?
C87 .0729(12) .4264(12) .1713(6) .077(10) Uani ? ?
C88 .0848(14) .5257(12) .1716(6) .088(11) Uani ? ?
C89 .1987(14) .5654(9) .1635(6) .073(8) Uani ? ?
P5 .2467(3) .0008(3) .61888(15) .0627(18) Uani ? ?
F51 .3060(8) -.0261(8) .5623(4) .127(7) Uani ? ?
F52 .1491(9) -.0855(6) .5989(4) .125(7) Uani ? ?
F53 .1551(8) .0732(6) .5775(4) .113(6) Uani ? ?
F54 .1908(8) .0223(8) .6759(4) .126(7) Uani ? ?
F55 .3448(8) .0829(6) .6392(4) .117(6) Uani ? ?
F56 .3402(8) -.0747(5) .6597(3) .100(5) Uani ? ?
P6 .2158(4) .3349(4) .86407(16) .079(2) Uani ? ?
F61 .1426(11) .4268(9) .8359(7) .212(11) Uani ? ?
F62 .0967(9) .3006(11) .8751(6) .233(14) Uani ? ?
F63 .2523(13) .3861(15) .9221(5) .286(17) Uani ? ?
F64 .2876(10) .2512(11) .8941(9) .285(13) Uani ? ?
F65 .3350(11) .3846(11) .8540(7) .226(14) Uani ? ?
F66 .1817(16) .2991(14) .8021(6) .279(19) Uani ? ?
H1A .76395 .22845 .44216 .08000 Uiso c ?
H1B .72706 .19540 .37397 .08000 Uiso c ?
H2A .57057 .29939 .38830 .08000 Uiso c ?
H2B .55543 .24199 .44614 .08000 Uiso c ?
H3A .44299 .27042 .28042 .08000 Uiso c ?
H3B .53157 .18528 .27129 .08000 Uiso c ?
H4A .27010 .18780 .23287 .08000 Uiso c ?
H4B .34599 .09130 .23419 .08000 Uiso c ?
H5A .55352 .08858 .17907 .08000 Uiso c ?
H5B .44897 .03173 .13335 .08000 Uiso c ?
H6A .48386 .12226 .05257 .08000 Uiso c ?
H6B .61464 .08294 .08751 .08000 Uiso c ?
H12 .55260 .00800 .52113 .08000 Uiso c ?
H13 .57344 .01980 .62585 .08000 Uiso c ?
H14 .75315 .08153 .68940 .08000 Uiso c ?
H15 .91768 .14014 .64810 .08000 Uiso c ?
H16 .89302 .14034 .53943 .08000 Uiso c ?
H22 .78529 .03753 .33020 .08000 Uiso c ?
H23 .93635 -.05850 .29971 .08000 Uiso c ?
H24 1.09452 -.13408 .37325 .08000 Uiso c ?
H25 1.09707 -.11601 .47740 .08000 Uiso c ?
H26 .93469 -.02889 .50598 .08000 Uiso c ?
H32 .28791 .07839 .42717 .08000 Uiso c ?
H33 .11834 .13520 .46345 .08000 Uiso c ?
H34 .03308 .28713 .43427 .08000 Uiso c ?
H35 .12685 .38831 .37476 .08000 Uiso c ?
H36 .29517 .33078 .33378 .08000 Uiso c ?
H42 .24488 .23814 .03037 .08000 Uiso c ?
H43 .07861 .17644 -.04350 .08000 Uiso c ?
H44 -.05664 .06153 -.01564 .08000 Uiso c ?
H45 -.00416 -.01097 .07864 .08000 Uiso c ?
H46 .17234 .04205 .15304 .08000 Uiso c ?
H52 .69478 .33925 .22102 .08000 Uiso c ?
H53 .86460 .31398 .30428 .08000 Uiso c ?
H54 1.01274 .19496 .29873 .08000 Uiso c ?
H55 .99056 .09974 .21164 .08000 Uiso c ?
H56 .82779 .12939 .12683 .08000 Uiso c ?
H62 .49096 .27521 -.02163 .08000 Uiso c ?
H63 .55909 .31520 -.10977 .08000 Uiso c ?
H64 .77007 .34448 -.10509 .08000 Uiso c ?
H65 .91536 .33468 -.01190 .08000 Uiso c ?
H66 .84952 .30198 .07795 .08000 Uiso c ?
H70A .67684 -.25464 .43379 .08000 Uiso c ?
H70B .73503 -.16737 .40532 .08000 Uiso c ?
H70C .70167 -.15637 .46874 .08000 Uiso c ?
H71A .37740 -.16659 .41684 .08000 Uiso c ?
H71B .46497 -.25523 .43941 .08000 Uiso c ?
H71C .48663 -.15686 .47498 .08000 Uiso c ?
H72 .49747 -.26832 .33938 .08000 Uiso c ?
H73A .61456 -.11773 .29057 .08000 Uiso c ?
H73B .68120 -.21426 .31640 .08000 Uiso c ?
H73C .57806 -.21507 .25610 .08000 Uiso c ?
H76 .21386 .03883 .30104 .08000 Uiso c ?
H77 .06880 -.05498 .23314 .08000 Uiso c ?
H78 .11937 -.20795 .20581 .08000 Uiso c ?
H79 .31468 -.27700 .25188 .08000 Uiso c ?
H80A .60372 .57450 .09278 .08000 Uiso c ?
H80B .65480 .50147 .14578 .08000 Uiso c ?
H80C .63535 .46822 .07819 .08000 Uiso c ?
H81A .30679 .47996 .04273 .08000 Uiso c ?
H81B .39586 .56427 .03279 .08000 Uiso c ?
H81C .42500 .45739 .01660 .08000 Uiso c ?
H82 .40755 .60880 .13427 .08000 Uiso c ?
H83A .52228 .48256 .23033 .08000 Uiso c ?
H83B .59039 .57259 .21039 .08000 Uiso c ?
H83C .47820 .58724 .24174 .08000 Uiso c ?
H86 .15179 .29730 .15971 .08000 Uiso c ?
H87 -.00290 .39849 .17818 .08000 Uiso c ?
H88 .01752 .56677 .17715 .08000 Uiso c ?
H89 .21081 .63428 .16377 .08000 Uiso c ?

loop_
_atom_type_symbol
_atom_type_description
_atom_type_oxidation_number
_atom_type_number_in_cell
_atom_type_scat_dispersion_real
_atom_type_scat_dispersion_imag
_atom_type_scat_source
C ? 0 124 .002 .002
;
International Tables for X-ray Crystallography (Vol IV) Tables 2.2B and 2.3.1
;
H ? 0 140 0 0
;
International Tables for X-ray Crystallography (Vol IV) Tables 2.2B and 2.3.1
;
F ? 0 24 .014 .01
;
International Tables for X-ray Crystallography (Vol IV) Tables 2.2B and 2.3.1
;
N ? 0 4 .004 .003
;
International Tables for X-ray Crystallography (Vol IV) Tables 2.2B and 2.3.1
;
P ? 0 12 .09 .095
;
International Tables for X-ray Crystallography (Vol IV) Tables 2.2B and 2.3.1
;
PD ? 0 4 -1.177 1.007
;
International Tables for X-ray Crystallography (Vol IV) Tables 2.2B and 2.3.1
;

loop_
_diffrn_attenuator_code
_diffrn_attenuator_scale
? ?

loop_
_geom_angle_atom_site_label_1
_geom_angle_atom_site_label_2
_geom_angle_atom_site_label_3
_geom_angle
_geom_angle_site_symmetry_1
_geom_angle_site_symmetry_2
_geom_angle_site_symmetry_3
_geom_angle_publ_flag
P1 Pd1 P2 84.97(9) . . . ?
P1 Pd1 N1 99.3(2) . . . ?
P1 Pd1 C75 172.3(3) . . . ?
P2 Pd1 N1 175.3(2) . . . ?
P2 Pd1 C75 96.0(3) . . . ?
N1 Pd1 C75 80.0(3) . . . ?
P3 Pd2 P4 84.68(12) . . . ?
P3 Pd2 N2 172.6(3) . . . ?
P3 Pd2 C85 92.5(3) . . . ?
P4 Pd2 N2 101.6(3) . . . ?
P4 Pd2 C85 176.8(3) . . . ?
N2 Pd2 C85 81.1(4) . . . ?
Pd1 P1 C1 105.5(3) . . . ?
Pd1 P1 C11 117.8(4) . . . ?
Pd1 P1 C21 113.4(4) . . . ?
C1 P1 C11 104.7(5) . . . ?
C1 P1 C21 106.3(6) . . . ?
C11 P1 C21 108.2(4) . . . ?
Pd1 P2 C2 108.8(3) . . . ?
Pd1 P2 C3 117.1(3) . . . ?
Pd1 P2 C31 117.1(4) . . . ?
C2 P2 C3 102.7(5) . . . ?
C2 P2 C31 101.4(5) . . . ?
C3 P2 C31 107.6(4) . . . ?
Pd2 P3 C4 119.5(3) . . . ?
Pd2 P3 C5 109.8(4) . . . ?
Pd2 P3 C41 113.9(4) . . . ?
C4 P3 C5 102.9(5) . . . ?
C4 P3 C41 106.3(5) . . . ?
C5 P3 C41 102.6(5) . . . ?
Pd2 P4 C6 104.3(4) . . . ?
Pd2 P4 C51 113.5(4) . . . ?
Pd2 P4 C61 122.5(4) . . . ?
C6 P4 C51 102.1(5) . . . ?
C6 P4 C61 104.8(5) . . . ?
C51 P4 C61 107.2(5) . . . ?
P1 C1 C2 109.0(8) . . . ?
P1 C1 H1A 109.6 . . . ?
P1 C1 H1B 109.6 . . . ?
C2 C1 H1A 109.6 . . . ?
C2 C1 H1B 109.6 . . . ?
H1A C1 H1B 109.5 . . . ?
P2 C2 C1 109.5(7) . . . ?
P2 C2 H2A 109.5 . . . ?
P2 C2 H2B 109.5 . . . ?
C1 C2 H2A 109.5( . . . ?
C1 C2 H2B 109.5 . . . ?
H2A C2 H2B 109.5 . . . ?
P2 C3 C4 115.9(7) . . . ?
P2 C3 H3A 107.9 . . . ?
P2 C3 H3B 107.8 . . . ?
C4 C3 H3A 107.9 . . . ?
C4 C3 H3B 107.8 . . . ?
H3A C3 H3B 109.5 . . . ?
P3 C4 C3 113.7(7) . . . ?
P3 C4 H4A 108.4 . . . ?
P3 C4 H4B 108.4 . . . ?
C3 C4 H4A 108.4 . . . ?
C3 C4 H4B 108.4 . . . ?
H4A C4 H4B 109.5 . . . ?
P3 C5 C6 108.4(7) . . . ?
P3 C5 H5A 109.7 . . . ?
P3 C5 H5B 109.7 . . . ?
C6 C5 H5A 109.8 . . . ?
C6 C5 H5B 109.8 . . . ?
H5A C5 H5B 109.5 . . . ?
P4 C6 C5 108.7(7) . . . ?
P4 C6 H6A 109.7 . . . ?
P4 C6 H6B 109.7 . . . ?
C5 C6 H6A 109.7 . . . ?
C5 C6 H6B 109.6 . . . ?
H6A C6 H6B 109.5 . . . ?
P1 C11 C12 119.4(7) . . . ?
P1 C11 C16 121.4(9) . . . ?
C12 C11 C16 119.2(10) . . . ?
C11 C12 C13 119.5(10) . . . ?
C11 C12 H12 120.2 . . . ?
C13 C12 H12 120.3 . . . ?
C12 C13 C14 122.4(13) . . . ?
C12 C13 H13 118.8 . . . ?
C14 C13 H13 118.8 . . . ?
C13 C14 C15 119.9(12) . . . ?
C13 C14 H14 120.0 . . . ?
C15 C14 H14 120.1 . . . ?
C14 C15 C16 118.8(11) . . . ?
C14 C15 H15 120.6 . . . ?
C16 C15 H15 120.6 . . . ?
C11 C16 C15 120.1(12) . . . ?
C11 C16 H16 120.0 . . . ?
C15 C16 H16 120.0 . . . ?
P1 C21 C22 115.7(8) . . . ?
P1 C21 C26 125.1(8) . . . ?
C22 C21 C26 118.9(11) . . . ?
C21 C22 C23 120.5(11) . . . ?
C21 C22 H22 119.7 . . . ?
C23 C22 H22 119.8 . . . ?
C22 C23 C24 120.1(12) . . . ?
C22 C23 H23 120.0 . . . ?
C24 C23 H23 120.0 . . . ?
C23 C24 C25 119.9(13) . . . ?
C23 C24 H24 120.1 . . . ?
C25 C24 H24 120.1 . . . ?
C24 C25 C26 118.8(10) . . . ?
C24 C25 H25 120.6 . . . ?
C26 C25 H25 120.6 . . . ?
C21 C26 C25 121.7(10) . . . ?
C21 C26 H26 119.1 . . . ?
C25 C26 H26 119.1 . . . ?
P2 C31 C32 119.8(8) . . . ?
P2 C31 C36 121.4(8) . . . ?
C32 C31 C36 118.5(10) . . . ?
C31 C32 C33 121.6(10) . . . ?
C31 C32 H32 119.2 . . . ?
C33 C32 H32 119.2 . . . ?
C32 C33 C34 120.2(11) . . . ?
C32 C33 H33 119.9 . . . ?
C34 C33 H33 119.9 . . . ?
C33 C34 C35 120.1(11) . . . ?
C33 C34 H34 119.9 . . . ?
C35 C34 H34 119.9 . . . ?
C34 C35 C36 120.7(11) . . . ?
C34 C35 H35 119.6 . . . ?
C36 C35 H35 119.7 . . . ?
C31 C36 C35 118.9(11) . . . ?
C31 C36 H36 120.6 . . . ?
C35 C36 H36 120.6 . . . ?
P3 C41 C42 119.6(9) . . . ?
P3 C41 C46 123.2(8) . . . ?
C42 C41 C46 117.1(10) . . . ?
C41 C42 C43 121.9(13) . . . ?
C41 C42 H42 119.1 . . . ?
C43 C42 H42 119.1 . . . ?
C42 C43 C44 119.5(12) . . . ?
C42 C43 H43 120.2 . . . ?
C44 C43 H43 120.3 . . . ?
C43 C44 C45 120.2(12) . . . ?
C43 C44 H44 119.9 . . . ?
C45 C44 H44 119.9 . . . ?
C44 C45 C46 121.1(13) . . . ?
C44 C45 H45 119.5 . . . ?
C46 C45 H45 119.4 . . . ?
C41 C46 C45 120.0(11) . . . ?
C41 C46 H46 120.0 . . . ?
C45 C46 H46 120.0 . . . ?
P4 C51 C52 121.5(8) . . . ?
P4 C51 C56 120.5(7) . . . ?
C52 C51 C56 118.0(8) . . . ?
C51 C52 C53 121.6(10) . . . ?
C51 C52 H52 119.2 . . . ?
C53 C52 H52 119.2 . . . ?
C52 C53 C54 119.4(11) . . . ?
C52 C53 H53 120.3 . . . ?
C54 C53 H53 120.3 . . . ?
C53 C54 C55 120.2(10) . . . ?
C53 C54 H54 119.9 . . . ?
C55 C54 H54 119.9 . . . ?
C54 C55 C56 120.6(12) . . . ?
C54 C55 H55 119.7 . . . ?
C56 C55 H55 119.7 . . . ?
C51 C56 C55 120.0(11) . . . ?
C51 C56 H56 120.0 . . . ?
C55 C56 H56 120.0 . . . ?
P4 C61 C62 118.1(8) . . . ?
P4 C61 C66 123.1(8) . . . ?
C62 C61 C66 118.8(10) . . . ?
C61 C62 C63 120.4(11) . . . ?
C61 C62 H62 119.8 . . . ?
C63 C62 H62 119.8 . . . ?
C62 C63 C64 120.6(11) . . . ?
C62 C63 H63 119.7 . . . ?
C64 C63 H63 119.7 . . . ?
C63 C64 C65 119.7(15) . . . ?
C63 C64 H64 120.1 . . . ?
C65 C64 H64 120.2 . . . ?
C64 C65 C66 120.9(14) . . . ?
C64 C65 H65 119.5 . . . ?
C66 C65 H65 119.6 . . . ?
C61 C66 C65 119.6(11) . . . ?
C61 C66 H66 120.2 . . . ?
C65 C66 H66 120.2 . . . ?
Pd1 N1 C70 119.5(7) . . . ?
Pd1 N1 C71 106.5(7) . . . ?
Pd1 N1 C72 103.3(5) . . . ?
C70 N1 C71 106.3(9) . . . ?
C70 N1 C72 111.6(9) . . . ?
C71 N1 C72 109.2(8) . . . ?
N1 C70 H70A 108.9 . . . ?
N1 C70 H70B 108.9 . . . ?
N1 C70 H70C 111.6 . . . ?
H70A C70 H70B 109.5 . . . ?
H70A C70 H70C 108.9 . . . ?
H70B C70 H70C 108.9 . . . ?
N1 C71 H71A 109.6 . . . ?
N1 C71 H71B 109.6 . . . ?
N1 C71 H71C 109.2 . . . ?
H71A C71 H71B 109.5 . . . ?
H71A C71 H71C 109.5 . . . ?
H71B C71 H71C 109.5 . . . ?
N1 C72 C73 112.9(8) . . . ?
N1 C72 C74 107.2(8) . . . ?
N1 C72 H72 108.4 . . . ?
C73 C72 C74 111.5(9) . . . ?
C73 C72 H72 108.3 . . . ?
C74 C72 H72 108.4 . . . ?
C72 C73 H73A 108.6 . . . ?
C72 C73 H73B 108.6 . . . ?
C72 C73 H73C 112.9 . . . ?
H73A C73 H73B 109.5 . . . ?
H73A C73 H73C 108.6 . . . ?
H73B C73 H73C 108.6 . . . ?
C72 C74 C75 118.3(8) . . . ?
C72 C74 C79 120.6(9) . . . ?
C75 C74 C79 121.1(8) . . . ?
Pd1 C75 C74 110.4(6) . . . ?
Pd1 C75 C76 133.4(7) . . . ?
C74 C75 C76 116.1(8) . . . ?
C75 C76 C77 121.9(9) . . . ?
C75 C76 H76 119.1 . . . ?
C77 C76 H76 119.0 . . . ?
C76 C77 C78 121.1(9) . . . ?
C76 C77 H77 119.5 . . . ?
C78 C77 H77 119.4 . . . ?
C77 C78 C79 120.1(9) . . . ?
C77 C78 H78 119.9 . . . ?
C79 C78 H78 119.9 . . . ?
C74 C79 C78 119.6(9) . . . ?
C74 C79 H79 120.3 . . . ?
C78 C79 H79 120.1 . . . ?
Pd2 N2 C80 118.0(8) . . . ?
Pd2 N2 C81 105.6(7) . . . ?
Pd2 N2 C82 105.5(7) . . . ?
C80 N2 C81 106.6(9) . . . ?
C80 N2 C82 112.4(9) . . . ?
C81 N2 C82 108.1(9) . . . ?
N2 C80 H80A 108.7 . . . ?
N2 C80 H80B 108.7 . . . ?
N2 C80 H80C 112.4 . . . ?
H80A C80 H80B 109.5 . . . ?
H80A C80 H80C 108.7 . . . ?
H80B C80 H80C 108.8 . . . ?
N2 C81 H81A 109.8 . . . ?
N2 C81 H81B 109.8 . . . ?
N2 C81 H81C 108.1 . . . ?
H81A C81 H81B 109.5 . . . ?
H81A C81 H81C 109.8 . . . ?
H81B C81 H81C 109.8 . . . ?
N2 C82 C83 111.0(10) . . . ?
N2 C82 C84 107.3(9) . . . ?
N2 C82 H82 109.5 . . . ?
C83 C82 C84 110.0(9) . . . ?
C83 C82 H82 109.5 . . . ?
C84 C82 H82 109.5 . . . ?
C82 C83 H83A 109.1 . . . ?
C82 C83 H83B 109.1 . . . ?
C82 C83 H83C 111.0 . . . ?
H83A C83 H83B 109.5 . . . ?
H83A C83 H83C 109.1 . . . ?
H83B C83 H83C 109.1 . . . ?
C82 C84 C85 118.8(11) . . . ?
C82 C84 C89 118.4(12) . . . ?
C85 C84 C89 122.8(11) . . . ?
Pd2 C85 C84 110.9(8) . . . ?
Pd2 C85 C86 132.4(8) . . . ?
C84 C85 C86 116.3(10) . . . ?
C85 C86 C87 121.9(12) . . . ?
C85 C86 H86 119.1 . . . ?
C87 C86 H86 119.0 . . . ?
C86 C87 C88 122.2(13) . . . ?
C86 C87 H87 118.9 . . . ?
C88 C87 H87 118.9 . . . ?
C87 C88 C89 118.1(14) . . . ?
C87 C88 H88 120.9 . . . ?
C89 C88 H88 121.0 . . . ?
C84 C89 C88 118.6(12) . . . ?
C84 C89 H89 120.8 . . . ?
C88 C89 H89 120.6 . . . ?
F51 P5 F52 88.1(5) . . . ?
F51 P5 F53 89.6(5) . . . ?
F51 P5 F54 177.2(6) . . . ?
F51 P5 F55 91.5(5) . . . ?
F51 P5 F56 89.1(5) . . . ?
F52 P5 F53 90.6(5) . . . ?
F52 P5 F54 90.7(5) . . . ?
F52 P5 F55 178.4(5) . . . ?
F52 P5 F56 88.6(5) . . . ?
F53 P5 F54 92.9(5) . . . ?
F53 P5 F55 91.0(5) . . . ?
F53 P5 F56 178.5(5) . . . ?
F54 P5 F55 89.5(5) . . . ?
F54 P5 F56 88.3(5) . . . ?
F55 P5 F56 89.8(4) . . . ?
F61 P6 F62 86.4(8) . . . ?
F61 P6 F63 88.9(9) . . . ?
F61 P6 F64 176.6(9) . . . ?
F61 P6 F65 87.2(8) . . . ?
F61 P6 F66 83.6(9) . . . ?
F62 P6 F63 94.5(8) . . . ?
F62 P6 F64 94.1(8) . . . ?
F62 P6 F65 172.4(9) . . . ?
F62 P6 F66 90.5(9) . . . ?
F63 P6 F64 87.6(10) . . . ?
F63 P6 F65 81.2(9) . . . ?
F63 P6 F66 170.7(11) . . . ?
F64 P6 F65 92.1(8) . . . ?
F64 P6 F66 99.8(11) . . . ?
F65 P6 F66 93.0(10) . . . ?

loop_
_geom_bond_atom_site_label_1
_geom_bond_atom_site_label_2
_geom_bond_distance
_geom_bond_site_symmetry_1
_geom_bond_site_symmetry_2
_geom_bond_publ_flag
Pd1 P1 2.363(3) . . ?
Pd1 P2 2.247(3) . . ?
Pd1 N1 2.161(9) . . ?
Pd1 C75 2.063(8) . . ?
Pd2 P3 2.227(3) . . ?
Pd2 P4 2.356(3) . . ?
Pd2 N2 2.142(9) . . ?
Pd2 C85 2.064(11) . . ?
P1 C1 1.820(11) . . ?
P1 C11 1.810(10) . . ?
P1 C21 1.815(11) . . ?
P2 C2 1.838(10) . . ?
P2 C3 1.832(10) . . ?
P2 C31 1.805(11) . . ?
P3 C4 1.821(9) . . ?
P3 C5 1.851(12) . . ?
P3 C41 1.796(10) . . ?
P4 C6 1.820(11) . . ?
P4 C51 1.802(9) . . ?
P4 C61 1.816(11) . . ?
C1 C2 1.517(15) . . ?
C1 H1A .95 . . ?
C1 H1B .95 . . ?
C2 H2A .95 . . ?
C2 H2B .95 . . ?
C3 C4 1.518(12) . . ?
C3 H3A .95 . . ?
C3 H3B .95 . . ?
C4 H4A .95 . . ?
C4 H4B .95 . . ?
C5 C6 1.506(16) . . ?
C5 H5A .95 . . ?
C5 H5B .95 . . ?
C6 H6A .95 . . ?
C6 H6B .95 . . ?
C11 C12 1.383(16) . . ?
C11 C16 1.391(14) . . ?
C12 C13 1.367(17) . . ?
C12 H12 .95 . . ?
C13 C14 1.363(19) . . ?
C13 H13 .95 . . ?
C14 C15 1.37(2) . . ?
C14 H14 .95 . . ?
C15 C16 1.422(18) . . ?
C15 H15 .95 . . ?
C16 H16 .95 . . ?
C21 C22 1.376(15) . . ?
C21 C26 1.357(13) . . ?
C22 C23 1.37(2) . . ?
C22 H22 .95 . . ?
C23 C24 1.379(17) . . ?
C23 H23 .95 . . ?
C24 C25 1.37(2) . . ?
C24 H24 .95 . . ?
C25 C26 1.385(17) . . ?
C25 H25 .95 . . ?
C26 H26 .95 . . ?
C31 C32 1.378(15) . . ?
C31 C36 1.398(14) . . ?
C32 C33 1.367(17) . . ?
C32 H32 .95 . . ?
C33 C34 1.358(19) . . ?
C33 H33 .95 . . ?
C34 C35 1.363(19) . . ?
C34 H34 .95 . . ?
C35 C36 1.400(18) . . ?
C35 H35 .95 . . ?
C36 H36 .95 . . ?
C41 C42 1.402(16) . . ?
C41 C46 1.381(17) . . ?
C42 C43 1.369(17) . . ?
C42 H42 .95 . . ?
C43 C44 1.37(2) . . ?
C43 H43 .95 . . ?
C44 C45 1.34(2) . . ?
C44 H44 .95 . . ?
C45 C46 1.405(16) . . ?
C45 H45 .95 . . ?
C46 H46 .95 . . ?
C51 C52 1.355(15) . . ?
C51 C56 1.399(17) . . ?
C52 C53 1.385(14) . . ?
C52 H52 .95 . . ?
C53 C54 1.356(17) . . ?
C53 H53 .95 . . ?
C54 C55 1.362(18) . . ?
C54 H54 .95 . . ?
C55 C56 1.367(16) . . ?
C55 H55 .95 . . ?
C56 H56 .95 . . ?
C61 C62 1.379(13) . . ?
C61 C66 1.385(17) . . ?
C62 C63 1.375(18) . . ?
C62 H62 .95 . . ?
C63 C64 1.35(2) . . ?
C63 H63 .95 . . ?
C64 C65 1.37(2) . . ?
C64 H64 .95 . . ?
C65 C66 1.37(2) . . ?
C65 H65 .95 . . ?
C66 H66 .95 . . ?
N1 C70 1.481(15) . . ?
N1 C71 1.476(16) . . ?
N1 C72 1.511(13) . . ?
C70 H70A .95 . . ?
C70 H70B .95 . . ?
C70 H70C .95 . . ?
C71 H71A .95 . . ?
C71 H71B .95 . . ?
C71 H71C .95 . . ?
C72 C73 1.499(17) . . ?
C72 C74 1.489(13) . . ?
C72 H72 .95 . . ?
C73 H73A .95 . . ?
C73 H73B .95 . . ?
C73 H73C .95 . . ?
C74 C75 1.415(14) . . ?
C74 C79 1.392(13) . . ?
C75 C76 1.386(13) . . ?
C76 C77 1.381(13) . . ?
C76 H76 .95 . . ?
C77 C78 1.338(16) . . ?
C77 H77 .95 . . ?
C78 C79 1.382(14) . . ?
C78 H78 .95 . . ?
C79 H79 .95 . . ?
N2 C80 1.478(18) . . ?
N2 C81 1.497(13) . . ?
N2 C82 1.479(15) . . ?
C80 H80A .95 . . ?
C80 H80B .95 . . ?
C80 H80C .95 . . ?
C81 H81A .95 . . ?
C81 H81B .95 . . ?
C81 H81C .95 . . ?
C82 C83 1.540(15) . . ?
C82 C84 1.504(18) . . ?
C82 H82 .95 . . ?
C83 H83A .95 . . ?
C83 H83B .95 . . ?
C83 H83C .95 . . ?
C84 C85 1.373(18) . . ?
C84 C89 1.41(2) . . ?
C85 C86 1.384(17) . . ?
C86 C87 1.36(2) . . ?
C86 H86 .95 . . ?
C87 C88 1.36(2) . . ?
C87 H87 .95 . . ?
C88 C89 1.40(2) . . ?
C88 H88 .95 . . ?
C89 H89 .95 . . ?
P5 F51 1.586(10) . . ?
P5 F52 1.581(9) . . ?
P5 F53 1.550(9) . . ?
P5 F54 1.557(10) . . ?
P5 F55 1.542(9) . . ?
P5 F56 1.583(8) . . ?
P6 F61 1.541(13) . . ?
P6 F62 1.446(12) . . ?
P6 F63 1.447(15) . . ?
P6 F64 1.459(15) . . ?
P6 F65 1.521(14) . . ?
P6 F66 1.435(14) . . ?

loop_
_geom_contact_atom_site_label_1
_geom_contact_atom_site_label_2
_geom_contact_distance
_geom_contact_site_symmetry_1
_geom_contact_site_symmetry_2
_geom_contact_publ_flag
? ? ? ? ? ?

loop_
_reflns_scale_group_code
_reflns_scale_meas_F
? 1.7663
